data_7044412
loop_
_publ_author_name
'Li, Chen-Yu'
'Su, Yu-Chia'
'Lin, Chia-Her'
'Huang, Hsi-Ya'
'Tsai, Chen-Yen'
'Lee, Ting-Yu'
'Ko, Bao-Tsan'

_publ_section_title
;
 Synthesis and characterization of trimetallic cobalt, zinc and nickel
 complexes containing amine-bis(benzotriazole phenolate) ligands:
 efficient catalysts for coupling of carbon dioxide with epoxides
;
_journal_name_full 'Dalton Trans.'
_journal_paper_doi 10.1039/C7DT02841E
_journal_year 2017
_chemical_formula_sum 'C76 H88 Cl4 Co3 N16 O8'
_chemical_formula_weight 1672.21
_space_group_crystal_system triclinic
_space_group_IT_number 2
_space_group_name_Hall '-P 1'
_space_group_name_H-M_alt 'P -1'
_symmetry_space_group_name_Hall '-P 1'
_symmetry_space_group_name_H-M 'P -1'
_atom_sites_solution_hydrogens geom
_audit_creation_method SHELXL-2016/6
_audit_update_record
;
2017-10-02 deposited with the CCDC.
2017-10-04 downloaded from the CCDC.
;
_cell_angle_alpha 92.9070(10)
_cell_angle_beta 102.128(2)
_cell_angle_gamma 114.9770(10)
_cell_formula_units_Z 2
_cell_length_a 14.6622(3)
_cell_length_b 15.0595(3)
_cell_length_c 19.7854(5)
_cell_measurement_reflns_used 9904
_cell_measurement_temperature 100(2)
_cell_measurement_theta_max 25.02
_cell_measurement_theta_min 2.31
_cell_volume 3823.54(16)
_computing_structure_refinement 'SHELXL-2016/6 (Sheldrick, 2016)'
_diffrn_ambient_temperature 100(2)
_diffrn_detector_area_resol_mean 8.3333
_diffrn_measured_fraction_theta_full 0.999
_diffrn_measured_fraction_theta_max 0.995
_diffrn_measurement_device_type 'Bruker APEX-II CCD'
_diffrn_measurement_method '\f and \w scans'
_diffrn_radiation_type MoK\a
_diffrn_radiation_wavelength 0.71073
_diffrn_reflns_av_R_equivalents 0.1169
_diffrn_reflns_av_unetI/netI 0.1748
_diffrn_reflns_Laue_measured_fraction_full 0.999
_diffrn_reflns_Laue_measured_fraction_max 0.995
_diffrn_reflns_limit_h_max 19
_diffrn_reflns_limit_h_min -16
_diffrn_reflns_limit_k_max 20
_diffrn_reflns_limit_k_min -20
_diffrn_reflns_limit_l_max 26
_diffrn_reflns_limit_l_min -26
_diffrn_reflns_number 66988
_diffrn_reflns_point_group_measured_fraction_full 0.999
_diffrn_reflns_point_group_measured_fraction_max 0.995
_diffrn_reflns_theta_full 25.242
_diffrn_reflns_theta_max 28.353
_diffrn_reflns_theta_min 1.669
_exptl_absorpt_coefficient_mu 0.850
_exptl_absorpt_correction_T_max 0.9198
_exptl_absorpt_correction_T_min 0.8285
_exptl_absorpt_correction_type multi-scan
_exptl_absorpt_process_details 'SADABS V2008/1 (Bruker AXS, 2008)'
_exptl_crystal_colour brown
_exptl_crystal_density_diffrn 1.452
_exptl_crystal_description block
_exptl_crystal_F_000 1738
_exptl_crystal_size_max 0.230
_exptl_crystal_size_mid 0.140
_exptl_crystal_size_min 0.100
_refine_diff_density_max 1.000
_refine_diff_density_min -1.570
_refine_diff_density_rms 0.126
_refine_ls_extinction_method none
_refine_ls_goodness_of_fit_ref 1.032
_refine_ls_hydrogen_treatment constr
_refine_ls_matrix_type full
_refine_ls_number_parameters 976
_refine_ls_number_reflns 19047
_refine_ls_number_restraints 0
_refine_ls_restrained_S_all 1.032
_refine_ls_R_factor_all 0.1802
_refine_ls_R_factor_gt 0.0759
_refine_ls_shift/su_max 0.000
_refine_ls_shift/su_mean 0.000
_refine_ls_structure_factor_coef Fsqd
_refine_ls_weighting_details 'w=1/[\s^2^(Fo^2^)+(0.1102P)^2^] where P=(Fo^2^+2Fc^2^)/3'
_refine_ls_weighting_scheme calc
_refine_ls_wR_factor_gt 0.1893
_refine_ls_wR_factor_ref 0.2324
_reflns_Friedel_coverage 0.000
_reflns_number_gt 9237
_reflns_number_total 19047
_reflns_threshold_expression 'I > 2\s(I)'
_cod_data_source_file c7dt02841e2.cif
_cod_data_source_block complex_1
_cod_original_cell_volume 3823.54(15)
_cod_database_code 7044412
_shelx_shelxl_version_number 2016/6
_shelx_space_group_comment
;
The symmetry employed for this shelxl refinement is uniquely defined
by the following loop, which should always be used as a source of
symmetry information in preference to the above space-group names.
They are only intended as comments.
;
_shelx_estimated_absorpt_t_min 0.829
_shelx_estimated_absorpt_t_max 0.920

loop_
_space_group_symop_operation_xyz
'x, y, z'
'-x, -y, -z'

loop_
_atom_site_label
_atom_site_type_symbol
_atom_site_fract_x
_atom_site_fract_y
_atom_site_fract_z
_atom_site_U_iso_or_equiv
_atom_site_adp_type
_atom_site_occupancy
_atom_site_site_symmetry_order
_atom_site_calc_flag
_atom_site_refinement_flags_posn
_atom_site_refinement_flags_adp
Co1 Co 0.18227(6) 0.18940(5) 0.14674(4) 0.01837(18) Uani 1 1 d . .
Co2 Co 0.06808(6) 0.09323(5) 0.28542(4) 0.01997(19) Uani 1 1 d . .
Co3 Co 0.25528(6) 0.04002(5) 0.36057(4) 0.01860(18) Uani 1 1 d . .
O1 O 0.1010(3) 0.1928(2) 0.21561(18) 0.0195(8) Uani 1 1 d . .
O2 O 0.3214(3) 0.2034(2) 0.15296(18) 0.0199(8) Uani 1 1 d . .
O3 O 0.1195(3) 0.0383(3) 0.13466(19) 0.0248(9) Uani 1 1 d . .
O4 O 0.1255(3) 0.0025(3) 0.2426(2) 0.0263(9) Uani 1 1 d . .
O5 O 0.2130(3) 0.1512(2) 0.34882(19) 0.0225(9) Uani 1 1 d . .
O6 O 0.2747(3) -0.0767(3) 0.33144(19) 0.0221(8) Uani 1 1 d . .
O7 O 0.0013(3) -0.0078(3) 0.34557(19) 0.0266(9) Uani 1 1 d . .
O8 O 0.1293(3) -0.0456(3) 0.3963(2) 0.0256(9) Uani 1 1 d . .
N1 N -0.0809(3) 0.0314(3) 0.2145(2) 0.0205(10) Uani 1 1 d . .
N2 N -0.1194(3) 0.0816(3) 0.1737(2) 0.0182(10) Uani 1 1 d . .
N3 N -0.2075(4) 0.0276(3) 0.1250(2) 0.0220(10) Uani 1 1 d . .
N4 N 0.3530(3) 0.0760(3) 0.0500(2) 0.0227(10) Uani 1 1 d . .
N5 N 0.4432(3) 0.1476(3) 0.0868(2) 0.0211(10) Uani 1 1 d . .
N6 N 0.5194(3) 0.1220(3) 0.1108(2) 0.0225(10) Uani 1 1 d . .
N7 N 0.2445(3) 0.3556(3) 0.1574(2) 0.0202(10) Uani 1 1 d . .
N8 N 0.1212(4) 0.1990(3) 0.0423(2) 0.0240(11) Uani 1 1 d . .
N9 N 0.1060(4) 0.3085(3) 0.4537(2) 0.0256(11) Uani 1 1 d . .
N10 N 0.1285(3) 0.2688(3) 0.4013(2) 0.0213(10) Uani 1 1 d . .
N11 N 0.0490(3) 0.1960(3) 0.3549(2) 0.0220(10) Uani 1 1 d . .
N12 N 0.2111(4) -0.3173(3) 0.3101(3) 0.0339(13) Uani 1 1 d . .
N13 N 0.2975(3) -0.2479(3) 0.3536(2) 0.0211(10) Uani 1 1 d . .
N14 N 0.3136(3) -0.2583(3) 0.4201(2) 0.0226(10) Uani 1 1 d . .
N15 N 0.4063(3) 0.1397(3) 0.3409(2) 0.0178(10) Uani 1 1 d . .
N16 N 0.3481(3) 0.0876(3) 0.4679(2) 0.0220(10) Uani 1 1 d . .
C1 C 0.0402(4) 0.2379(4) 0.1977(3) 0.0198(12) Uani 1 1 d . .
C2 C -0.0685(4) 0.1879(4) 0.1787(3) 0.0185(11) Uani 1 1 d . .
C3 C -0.1300(4) 0.2360(4) 0.1580(3) 0.0210(12) Uani 1 1 d . .
H3B H -0.203653 0.199698 0.146016 0.025 Uiso 1 1 calc R U
C4 C -0.0845(4) 0.3363(4) 0.1548(3) 0.0230(12) Uani 1 1 d . .
C5 C 0.0234(4) 0.3872(4) 0.1725(3) 0.0228(12) Uani 1 1 d . .
H5A H 0.055592 0.456148 0.170348 0.027 Uiso 1 1 calc R U
C6 C 0.0851(4) 0.3401(4) 0.1933(3) 0.0182(11) Uani 1 1 d . .
C7 C 0.2020(4) 0.3931(4) 0.2094(3) 0.0217(12) Uani 1 1 d . .
H7A H 0.231809 0.384323 0.256931 0.026 Uiso 1 1 calc R U
H7B H 0.224151 0.464996 0.209361 0.026 Uiso 1 1 calc R U
C8 C 0.3600(4) 0.4042(4) 0.1846(3) 0.0190(11) Uani 1 1 d . .
H8A H 0.377719 0.389632 0.232533 0.023 Uiso 1 1 calc R U
H8B H 0.385226 0.476933 0.188057 0.023 Uiso 1 1 calc R U
C9 C 0.4169(4) 0.3730(4) 0.1412(3) 0.0199(12) Uani 1 1 d . .
C10 C 0.4968(4) 0.4420(4) 0.1169(3) 0.0240(13) Uani 1 1 d . .
H10A H 0.509434 0.509567 0.123562 0.029 Uiso 1 1 calc R U
C11 C 0.5583(4) 0.4170(4) 0.0837(3) 0.0240(13) Uani 1 1 d . .
C12 C 0.5389(4) 0.3195(4) 0.0747(3) 0.0242(13) Uani 1 1 d . .
H12B H 0.580630 0.300172 0.052562 0.029 Uiso 1 1 calc R U
C13 C 0.4601(4) 0.2490(4) 0.0972(3) 0.0209(12) Uani 1 1 d . .
C14 C 0.3957(4) 0.2720(4) 0.1309(3) 0.0188(11) Uani 1 1 d . .
C15 C -0.1511(4) -0.0651(4) 0.1901(3) 0.0212(12) Uani 1 1 d . .
C16 C -0.1547(5) -0.1527(4) 0.2125(3) 0.0341(15) Uani 1 1 d . .
H16A H -0.103370 -0.152566 0.250918 0.041 Uiso 1 1 calc R U
C17 C -0.2374(5) -0.2398(4) 0.1753(3) 0.0387(16) Uani 1 1 d . .
H17A H -0.241886 -0.301329 0.187816 0.046 Uiso 1 1 calc R U
C18 C -0.3142(5) -0.2402(4) 0.1202(3) 0.0295(14) Uani 1 1 d . .
H18A H -0.369886 -0.302115 0.096990 0.035 Uiso 1 1 calc R U
C19 C -0.3128(4) -0.1567(4) 0.0985(3) 0.0243(13) Uani 1 1 d . .
H19A H -0.365215 -0.157946 0.060370 0.029 Uiso 1 1 calc R U
C20 C -0.2287(4) -0.0669(4) 0.1356(3) 0.0189(12) Uani 1 1 d . .
C21 C -0.1504(5) 0.3891(4) 0.1313(3) 0.0300(14) Uani 1 1 d . .
H21A H -0.222822 0.346407 0.130820 0.045 Uiso 1 1 calc R U
H21B H -0.146380 0.404348 0.084147 0.045 Uiso 1 1 calc R U
H21C H -0.124648 0.450880 0.163738 0.045 Uiso 1 1 calc R U
C22 C 0.6459(5) 0.4960(4) 0.0581(4) 0.0359(15) Uani 1 1 d . .
H22A H 0.671674 0.463304 0.028014 0.054 Uiso 1 1 calc R U
H22B H 0.702923 0.538295 0.098420 0.054 Uiso 1 1 calc R U
H22C H 0.618938 0.536722 0.031405 0.054 Uiso 1 1 calc R U
C23 C 0.3702(4) -0.0056(4) 0.0501(3) 0.0198(12) Uani 1 1 d . .
C24 C 0.3027(5) -0.1051(4) 0.0191(3) 0.0271(13) Uani 1 1 d . .
H24A H 0.232882 -0.124917 -0.006458 0.033 Uiso 1 1 calc R U
C25 C 0.3439(5) -0.1707(4) 0.0282(3) 0.0269(13) Uani 1 1 d . .
H25A H 0.301413 -0.238195 0.007799 0.032 Uiso 1 1 calc R U
C26 C 0.4473(5) -0.1428(4) 0.0667(3) 0.0289(14) Uani 1 1 d . .
H26A H 0.471299 -0.192151 0.072200 0.035 Uiso 1 1 calc R U
C27 C 0.5136(5) -0.0467(4) 0.0961(3) 0.0301(14) Uani 1 1 d . .
H27A H 0.583430 -0.027933 0.121134 0.036 Uiso 1 1 calc R U
C28 C 0.4732(4) 0.0236(4) 0.0876(3) 0.0212(12) Uani 1 1 d . .
C29 C 0.2117(4) 0.3793(4) 0.0866(3) 0.0197(12) Uani 1 1 d . .
H29A H 0.266589 0.442801 0.080502 0.024 Uiso 1 1 calc R U
H29B H 0.147258 0.387339 0.082919 0.024 Uiso 1 1 calc R U
C30 C 0.1924(5) 0.2985(4) 0.0296(3) 0.0303(14) Uani 1 1 d . .
H30A H 0.161384 0.311365 -0.016090 0.036 Uiso 1 1 calc R U
H30B H 0.259540 0.299100 0.027405 0.036 Uiso 1 1 calc R U
C31 C 0.1311(5) 0.1259(5) -0.0052(3) 0.0360(15) Uani 1 1 d . .
H31A H 0.114600 0.137583 -0.053601 0.054 Uiso 1 1 calc R U
H31B H 0.082745 0.058604 -0.001328 0.054 Uiso 1 1 calc R U
H31C H 0.202534 0.133351 0.007792 0.054 Uiso 1 1 calc R U
C32 C 0.0137(5) 0.1856(5) 0.0255(3) 0.0391(16) Uani 1 1 d . .
H32A H -0.006285 0.195038 -0.023083 0.059 Uiso 1 1 calc R U
H32B H 0.007937 0.234272 0.056929 0.059 Uiso 1 1 calc R U
H32C H -0.032488 0.118461 0.031309 0.059 Uiso 1 1 calc R U
C33 C 0.1344(4) -0.0102(4) 0.1819(3) 0.0214(12) Uani 1 1 d . .
C34 C 0.1647(6) -0.0885(5) 0.1617(4) 0.054(2) Uani 1 1 d . .
H34A H 0.214260 -0.092573 0.201712 0.080 Uiso 1 1 calc R U
H34B H 0.197032 -0.071898 0.122591 0.080 Uiso 1 1 calc R U
H34C H 0.102599 -0.152464 0.147509 0.080 Uiso 1 1 calc R U
C35 C 0.2708(4) 0.2482(4) 0.3671(3) 0.0200(12) Uani 1 1 d . .
C36 C 0.2324(4) 0.3104(4) 0.3937(3) 0.0214(12) Uani 1 1 d . .
C37 C 0.2927(4) 0.4128(4) 0.4127(3) 0.0241(13) Uani 1 1 d . .
H37A H 0.264568 0.452504 0.430654 0.029 Uiso 1 1 calc R U
C38 C 0.3941(5) 0.4568(4) 0.4052(3) 0.0259(13) Uani 1 1 d . .
C39 C 0.4319(4) 0.3948(4) 0.3783(3) 0.0238(13) Uani 1 1 d . .
H39A H 0.501320 0.423931 0.373779 0.029 Uiso 1 1 calc R U
C40 C 0.3727(4) 0.2927(4) 0.3580(3) 0.0203(12) Uani 1 1 d . .
C41 C 0.4094(4) 0.2329(4) 0.3179(3) 0.0209(12) Uani 1 1 d . .
H41A H 0.367457 0.216054 0.268734 0.025 Uiso 1 1 calc R U
H41B H 0.482225 0.276461 0.317819 0.025 Uiso 1 1 calc R U
C42 C 0.4245(4) 0.0877(4) 0.2817(3) 0.0214(12) Uani 1 1 d . .
H42A H 0.488607 0.134581 0.270162 0.026 Uiso 1 1 calc R U
H42B H 0.365868 0.070476 0.239921 0.026 Uiso 1 1 calc R U
C43 C 0.4350(4) -0.0052(4) 0.2962(3) 0.0194(12) Uani 1 1 d . .
C44 C 0.5162(4) -0.0191(4) 0.2816(3) 0.0195(12) Uani 1 1 d . .
H44A H 0.566382 0.033108 0.265119 0.023 Uiso 1 1 calc R U
C45 C 0.5298(4) -0.1040(4) 0.2892(3) 0.0243(13) Uani 1 1 d . .
C46 C 0.4546(4) -0.1792(4) 0.3135(3) 0.0233(12) Uani 1 1 d . .
H46A H 0.460209 -0.239001 0.319745 0.028 Uiso 1 1 calc R U
C47 C 0.3722(4) -0.1673(4) 0.3284(3) 0.0214(12) Uani 1 1 d . .
C48 C 0.3567(4) -0.0822(4) 0.3197(3) 0.0187(12) Uani 1 1 d . .
C49 C 0.0011(4) 0.2547(4) 0.4406(3) 0.0245(13) Uani 1 1 d . .
C50 C -0.0678(5) 0.2630(4) 0.4773(3) 0.0289(14) Uani 1 1 d . .
H50A H -0.044649 0.311683 0.517472 0.035 Uiso 1 1 calc R U
C51 C -0.1694(5) 0.1976(4) 0.4521(3) 0.0316(15) Uani 1 1 d . .
H51A H -0.218446 0.200456 0.475645 0.038 Uiso 1 1 calc R U
C52 C -0.2051(5) 0.1252(4) 0.3922(3) 0.0312(14) Uani 1 1 d . .
H52A H -0.277094 0.080733 0.377326 0.037 Uiso 1 1 calc R U
C53 C -0.1394(5) 0.1168(5) 0.3545(3) 0.0310(14) Uani 1 1 d . .
H53A H -0.163960 0.067964 0.314206 0.037 Uiso 1 1 calc R U
C54 C -0.0333(4) 0.1854(4) 0.3793(3) 0.0238(13) Uani 1 1 d . .
C55 C 0.4601(5) 0.5670(4) 0.4249(4) 0.0374(16) Uani 1 1 d . .
H55A H 0.431625 0.594228 0.456519 0.056 Uiso 1 1 calc R U
H55B H 0.460211 0.598183 0.382639 0.056 Uiso 1 1 calc R U
H55C H 0.531469 0.580464 0.448537 0.056 Uiso 1 1 calc R U
C56 C 0.6171(5) -0.1186(4) 0.2701(3) 0.0337(15) Uani 1 1 d . .
H56A H 0.649686 -0.068596 0.241759 0.051 Uiso 1 1 calc R U
H56B H 0.589444 -0.184998 0.243132 0.051 Uiso 1 1 calc R U
H56C H 0.669036 -0.111798 0.312811 0.051 Uiso 1 1 calc R U
C57 C 0.1657(5) -0.3786(4) 0.3541(3) 0.0278(14) Uani 1 1 d . .
C58 C 0.0713(5) -0.4657(5) 0.3393(3) 0.0421(17) Uani 1 1 d . .
H58A H 0.026949 -0.490573 0.293278 0.051 Uiso 1 1 calc R U
C59 C 0.0470(5) -0.5127(4) 0.3953(3) 0.0363(16) Uani 1 1 d . .
H59A H -0.016430 -0.571395 0.387721 0.044 Uiso 1 1 calc R U
C60 C 0.1122(5) -0.4771(4) 0.4629(3) 0.0268(13) Uani 1 1 d . .
H60A H 0.092038 -0.512798 0.499731 0.032 Uiso 1 1 calc R U
C61 C 0.2028(5) -0.3939(4) 0.4778(3) 0.0278(13) Uani 1 1 d . .
H61A H 0.246682 -0.370254 0.524037 0.033 Uiso 1 1 calc R U
C62 C 0.2297(4) -0.3431(4) 0.4211(3) 0.0204(12) Uani 1 1 d . .
C63 C 0.4876(4) 0.1614(4) 0.4070(3) 0.0247(13) Uani 1 1 d . .
H63A H 0.550481 0.222536 0.407101 0.030 Uiso 1 1 calc R U
H63B H 0.507227 0.106075 0.410328 0.030 Uiso 1 1 calc R U
C64 C 0.4469(4) 0.1747(4) 0.4697(3) 0.0253(13) Uani 1 1 d . .
H64A H 0.499342 0.183853 0.513480 0.030 Uiso 1 1 calc R U
H64B H 0.435441 0.234971 0.469319 0.030 Uiso 1 1 calc R U
C65 C 0.2945(5) 0.1134(5) 0.5149(3) 0.0325(15) Uani 1 1 d . .
H65A H 0.339767 0.135522 0.562599 0.049 Uiso 1 1 calc R U
H65B H 0.229995 0.055026 0.514329 0.049 Uiso 1 1 calc R U
H65C H 0.278148 0.166809 0.499058 0.049 Uiso 1 1 calc R U
C66 C 0.3696(5) 0.0052(4) 0.4928(3) 0.0294(14) Uani 1 1 d . .
H66A H 0.406677 0.023943 0.542535 0.044 Uiso 1 1 calc R U
H66B H 0.412637 -0.008174 0.465842 0.044 Uiso 1 1 calc R U
H66C H 0.303811 -0.054516 0.486447 0.044 Uiso 1 1 calc R U
C67 C 0.0401(5) -0.0484(4) 0.3883(3) 0.0248(13) Uani 1 1 d . .
C68 C -0.0241(5) -0.1044(5) 0.4365(4) 0.0469(19) Uani 1 1 d . .
H68A H -0.082179 -0.087523 0.434478 0.070 Uiso 1 1 calc R U
H68B H 0.019657 -0.086112 0.484556 0.070 Uiso 1 1 calc R U
H68C H -0.051435 -0.175918 0.421577 0.070 Uiso 1 1 calc R U
C1S C 0.2328(7) -0.3052(6) 0.1447(4) 0.068(3) Uani 1 1 d . .
H1SA H 0.209438 -0.311190 0.188442 0.081 Uiso 1 1 calc R U
H1SB H 0.262744 -0.234354 0.139187 0.081 Uiso 1 1 calc R U
Cl1S Cl 0.3281(2) -0.34807(14) 0.15020(11) 0.0808(8) Uani 1 1 d . .
Cl2S Cl 0.1256(2) -0.3747(2) 0.07298(14) 0.1162(12) Uani 1 1 d . .
C2S C 1.0355(6) 0.7592(6) 0.2718(6) 0.084(3) Uani 1 1 d . .
H2SA H 1.106634 0.770172 0.296035 0.101 Uiso 1 1 calc R U
H2SB H 1.035896 0.824320 0.266513 0.101 Uiso 1 1 calc R U
Cl3S Cl 0.9506(2) 0.6967(2) 0.31667(17) 0.1011(9) Uani 1 1 d . .
Cl4S Cl 0.9892(3) 0.6771(2) 0.18121(18) 0.1217(11) Uani 1 1 d . .
C3S C 0.6906(9) 0.6831(7) 0.3492(6) 0.108(4) Uani 1 1 d . .
H3SA H 0.699549 0.727938 0.390367 0.163 Uiso 1 1 calc R U
H3SB H 0.617915 0.653462 0.321790 0.163 Uiso 1 1 calc R U
H3SC H 0.735892 0.720482 0.320342 0.163 Uiso 1 1 calc R U
C4S C 0.7210(6) 0.5966(6) 0.3742(5) 0.068(3) Uani 1 1 d . .
H4SA H 0.797009 0.623530 0.394439 0.081 Uiso 1 1 calc R U
H4SB H 0.684603 0.565285 0.409708 0.081 Uiso 1 1 calc R U
C5S C 0.6858(6) 0.5207(6) 0.3072(4) 0.056(2) Uani 1 1 d . .
H5SA H 0.720172 0.553650 0.271312 0.067 Uiso 1 1 calc R U
H5SB H 0.609546 0.493351 0.288015 0.067 Uiso 1 1 calc R U
C6S C 0.7155(6) 0.4361(5) 0.3258(4) 0.054(2) Uani 1 1 d . .
H6SA H 0.791615 0.464559 0.345991 0.065 Uiso 1 1 calc R U
H6SB H 0.680782 0.403871 0.361816 0.065 Uiso 1 1 calc R U
C7S C 0.6843(7) 0.3587(6) 0.2623(4) 0.059(2) Uani 1 1 d . .
H7SA H 0.607590 0.326457 0.244327 0.071 Uiso 1 1 calc R U
H7SB H 0.714605 0.391639 0.224911 0.071 Uiso 1 1 calc R U
C8S C 0.7200(6) 0.2822(6) 0.2793(4) 0.057(2) Uani 1 1 d . .
H8SA H 0.696529 0.232439 0.237621 0.085 Uiso 1 1 calc R U
H8SB H 0.690964 0.250107 0.316795 0.085 Uiso 1 1 calc R U
H8SC H 0.796174 0.313398 0.294765 0.085 Uiso 1 1 calc R U

loop_
_atom_site_aniso_label
_atom_site_aniso_U_11
_atom_site_aniso_U_22
_atom_site_aniso_U_33
_atom_site_aniso_U_23
_atom_site_aniso_U_13
_atom_site_aniso_U_12
Co1 0.0201(4) 0.0151(4) 0.0197(4) 0.0040(3) 0.0069(3) 0.0067(3)
Co2 0.0176(4) 0.0217(4) 0.0215(4) 0.0091(3) 0.0064(3) 0.0083(3)
Co3 0.0185(4) 0.0183(4) 0.0194(4) 0.0058(3) 0.0058(3) 0.0077(3)
O1 0.022(2) 0.0194(19) 0.020(2) 0.0066(15) 0.0053(16) 0.0118(16)
O2 0.023(2) 0.0205(19) 0.019(2) 0.0070(15) 0.0088(17) 0.0108(17)
O3 0.031(2) 0.0191(19) 0.022(2) 0.0049(16) 0.0073(18) 0.0087(17)
O4 0.031(2) 0.028(2) 0.029(2) 0.0129(17) 0.0136(19) 0.0187(19)
O5 0.017(2) 0.0176(19) 0.031(2) 0.0073(16) 0.0049(17) 0.0066(16)
O6 0.021(2) 0.0195(19) 0.026(2) 0.0065(16) 0.0082(17) 0.0076(16)
O7 0.024(2) 0.031(2) 0.022(2) 0.0122(17) 0.0049(18) 0.0100(18)
O8 0.025(2) 0.024(2) 0.032(2) 0.0140(17) 0.0151(19) 0.0110(17)
N1 0.025(3) 0.023(2) 0.016(2) 0.0073(19) 0.005(2) 0.013(2)
N2 0.019(3) 0.019(2) 0.014(2) 0.0021(18) 0.0005(19) 0.0084(19)
N3 0.023(3) 0.022(2) 0.020(2) 0.0027(19) 0.003(2) 0.010(2)
N4 0.019(3) 0.025(3) 0.023(3) 0.004(2) 0.004(2) 0.010(2)
N5 0.021(3) 0.021(2) 0.022(3) 0.0024(19) 0.004(2) 0.010(2)
N6 0.020(3) 0.023(2) 0.024(3) 0.0035(19) 0.004(2) 0.010(2)
N7 0.019(3) 0.018(2) 0.021(2) 0.0048(18) 0.007(2) 0.0053(19)
N8 0.030(3) 0.018(2) 0.023(3) -0.0009(19) 0.002(2) 0.013(2)
N9 0.030(3) 0.026(3) 0.029(3) 0.009(2) 0.013(2) 0.016(2)
N10 0.022(3) 0.025(2) 0.025(3) 0.010(2) 0.011(2) 0.016(2)
N11 0.018(3) 0.027(3) 0.018(2) 0.0075(19) 0.003(2) 0.008(2)
N12 0.039(3) 0.022(3) 0.027(3) 0.005(2) 0.006(2) 0.002(2)
N13 0.023(3) 0.018(2) 0.024(3) 0.0042(19) 0.009(2) 0.009(2)
N14 0.023(3) 0.024(2) 0.022(3) 0.0100(19) 0.009(2) 0.009(2)
N15 0.016(2) 0.017(2) 0.021(2) 0.0050(18) 0.0025(19) 0.0085(18)
N16 0.022(3) 0.026(2) 0.021(3) 0.0057(19) 0.007(2) 0.011(2)
C1 0.026(3) 0.019(3) 0.015(3) 0.001(2) 0.005(2) 0.010(2)
C2 0.016(3) 0.020(3) 0.021(3) 0.007(2) 0.007(2) 0.007(2)
C3 0.016(3) 0.025(3) 0.024(3) 0.003(2) 0.005(2) 0.012(2)
C4 0.027(3) 0.027(3) 0.019(3) 0.005(2) 0.008(3) 0.014(3)
C5 0.031(3) 0.020(3) 0.023(3) 0.007(2) 0.015(3) 0.014(3)
C6 0.021(3) 0.018(3) 0.016(3) 0.002(2) 0.006(2) 0.008(2)
C7 0.027(3) 0.014(3) 0.024(3) 0.001(2) 0.011(3) 0.006(2)
C8 0.017(3) 0.018(3) 0.018(3) 0.002(2) 0.004(2) 0.004(2)
C9 0.016(3) 0.019(3) 0.025(3) 0.003(2) 0.002(2) 0.008(2)
C10 0.026(3) 0.019(3) 0.024(3) 0.008(2) 0.003(3) 0.008(2)
C11 0.023(3) 0.024(3) 0.025(3) 0.008(2) 0.012(3) 0.008(2)
C12 0.023(3) 0.029(3) 0.023(3) 0.007(2) 0.008(3) 0.014(3)
C13 0.021(3) 0.020(3) 0.020(3) -0.001(2) 0.000(2) 0.009(2)
C14 0.016(3) 0.020(3) 0.017(3) 0.002(2) -0.001(2) 0.007(2)
C15 0.025(3) 0.023(3) 0.020(3) 0.005(2) 0.009(3) 0.013(2)
C16 0.050(4) 0.023(3) 0.028(3) 0.006(3) 0.003(3) 0.018(3)
C17 0.051(5) 0.019(3) 0.036(4) 0.004(3) 0.001(3) 0.012(3)
C18 0.026(3) 0.023(3) 0.031(3) 0.000(2) 0.008(3) 0.003(3)
C19 0.019(3) 0.021(3) 0.025(3) 0.000(2) 0.005(3) 0.003(2)
C20 0.019(3) 0.019(3) 0.021(3) 0.002(2) 0.011(2) 0.008(2)
C21 0.028(4) 0.024(3) 0.040(4) 0.004(3) 0.008(3) 0.015(3)
C22 0.033(4) 0.025(3) 0.050(4) 0.012(3) 0.019(3) 0.008(3)
C23 0.027(3) 0.020(3) 0.015(3) 0.007(2) 0.009(2) 0.011(2)
C24 0.024(3) 0.026(3) 0.028(3) 0.005(2) 0.006(3) 0.008(3)
C25 0.032(4) 0.020(3) 0.026(3) 0.005(2) 0.009(3) 0.008(3)
C26 0.036(4) 0.024(3) 0.033(3) 0.005(3) 0.012(3) 0.017(3)
C27 0.031(4) 0.028(3) 0.034(4) 0.004(3) 0.006(3) 0.017(3)
C28 0.022(3) 0.025(3) 0.018(3) 0.004(2) 0.008(2) 0.010(2)
C29 0.026(3) 0.018(3) 0.020(3) 0.007(2) 0.009(2) 0.012(2)
C30 0.035(4) 0.029(3) 0.026(3) 0.007(3) 0.010(3) 0.012(3)
C31 0.044(4) 0.038(4) 0.030(4) -0.001(3) 0.011(3) 0.023(3)
C32 0.027(4) 0.053(4) 0.035(4) 0.000(3) 0.007(3) 0.017(3)
C33 0.016(3) 0.015(3) 0.024(3) 0.000(2) 0.000(2) 0.001(2)
C34 0.088(6) 0.047(4) 0.036(4) -0.008(3) -0.011(4) 0.052(4)
C35 0.023(3) 0.018(3) 0.018(3) 0.003(2) 0.002(2) 0.009(2)
C36 0.023(3) 0.029(3) 0.016(3) 0.006(2) 0.003(2) 0.016(3)
C37 0.031(4) 0.022(3) 0.022(3) 0.000(2) 0.004(3) 0.015(3)
C38 0.028(3) 0.019(3) 0.024(3) 0.003(2) 0.000(3) 0.008(3)
C39 0.019(3) 0.023(3) 0.025(3) 0.005(2) 0.004(2) 0.006(2)
C40 0.026(3) 0.020(3) 0.017(3) 0.007(2) 0.007(2) 0.011(2)
C41 0.023(3) 0.021(3) 0.021(3) 0.007(2) 0.009(2) 0.010(2)
C42 0.024(3) 0.021(3) 0.019(3) 0.007(2) 0.007(2) 0.009(2)
C43 0.021(3) 0.018(3) 0.017(3) 0.001(2) 0.003(2) 0.008(2)
C44 0.020(3) 0.017(3) 0.019(3) 0.004(2) 0.010(2) 0.004(2)
C45 0.025(3) 0.032(3) 0.018(3) 0.006(2) 0.011(3) 0.012(3)
C46 0.027(3) 0.020(3) 0.025(3) 0.004(2) 0.006(3) 0.013(2)
C47 0.027(3) 0.020(3) 0.015(3) 0.004(2) 0.009(2) 0.006(2)
C48 0.019(3) 0.020(3) 0.015(3) -0.002(2) 0.001(2) 0.009(2)
C49 0.027(3) 0.021(3) 0.034(3) 0.018(2) 0.013(3) 0.014(3)
C50 0.040(4) 0.022(3) 0.036(4) 0.012(3) 0.024(3) 0.017(3)
C51 0.037(4) 0.027(3) 0.042(4) 0.016(3) 0.026(3) 0.015(3)
C52 0.021(3) 0.031(3) 0.041(4) 0.013(3) 0.012(3) 0.008(3)
C53 0.023(3) 0.041(4) 0.028(3) 0.008(3) 0.010(3) 0.011(3)
C54 0.024(3) 0.032(3) 0.024(3) 0.011(2) 0.009(3) 0.018(3)
C55 0.038(4) 0.019(3) 0.048(4) -0.001(3) 0.005(3) 0.008(3)
C56 0.032(4) 0.033(3) 0.043(4) 0.006(3) 0.016(3) 0.018(3)
C57 0.031(4) 0.022(3) 0.023(3) 0.006(2) 0.007(3) 0.005(3)
C58 0.045(4) 0.037(4) 0.027(4) 0.011(3) 0.006(3) 0.003(3)
C59 0.041(4) 0.022(3) 0.041(4) 0.011(3) 0.010(3) 0.008(3)
C60 0.039(4) 0.030(3) 0.026(3) 0.015(3) 0.020(3) 0.023(3)
C61 0.032(4) 0.029(3) 0.027(3) 0.009(3) 0.006(3) 0.018(3)
C62 0.022(3) 0.021(3) 0.024(3) 0.007(2) 0.009(3) 0.014(2)
C63 0.017(3) 0.028(3) 0.025(3) 0.005(2) 0.003(2) 0.007(2)
C64 0.029(3) 0.027(3) 0.021(3) 0.003(2) 0.003(3) 0.016(3)
C65 0.030(4) 0.052(4) 0.019(3) 0.003(3) 0.007(3) 0.022(3)
C66 0.033(4) 0.031(3) 0.026(3) 0.011(3) 0.001(3) 0.018(3)
C67 0.024(3) 0.025(3) 0.025(3) 0.006(2) 0.010(3) 0.009(3)
C68 0.042(4) 0.058(5) 0.066(5) 0.048(4) 0.039(4) 0.031(4)
C1S 0.107(7) 0.050(5) 0.041(5) 0.012(4) 0.026(5) 0.026(5)
Cl1S 0.151(2) 0.0325(10) 0.0615(14) 0.0129(9) 0.0369(15) 0.0384(13)
Cl2S 0.122(2) 0.0914(19) 0.0653(17) 0.0231(14) 0.0192(16) -0.0162(17)
C2S 0.030(5) 0.035(4) 0.177(11) 0.019(5) 0.023(6) 0.006(4)
Cl3S 0.101(2) 0.0888(19) 0.126(2) 0.0355(17) 0.0454(19) 0.0442(17)
Cl4S 0.136(3) 0.085(2) 0.119(3) -0.0086(18) 0.034(2) 0.0283(19)
C3S 0.137(10) 0.052(6) 0.164(11) 0.016(6) 0.104(9) 0.037(6)
C4S 0.045(5) 0.055(5) 0.092(7) -0.015(5) 0.032(5) 0.007(4)
C5S 0.038(5) 0.057(5) 0.060(5) -0.001(4) 0.013(4) 0.009(4)
C6S 0.042(5) 0.053(5) 0.051(5) -0.001(4) 0.000(4) 0.013(4)
C7S 0.068(6) 0.062(5) 0.055(5) 0.015(4) 0.033(4) 0.027(4)
C8S 0.048(5) 0.064(5) 0.069(6) 0.024(4) 0.031(4) 0.026(4)

loop_
_atom_type_symbol
_atom_type_description
_atom_type_scat_dispersion_real
_atom_type_scat_dispersion_imag
_atom_type_scat_source
C C 0.0033 0.0016 'International Tables Vol C Tables 4.2.6.8 and 6.1.1.4'
H H 0.0000 0.0000 'International Tables Vol C Tables 4.2.6.8 and 6.1.1.4'
N N 0.0061 0.0033 'International Tables Vol C Tables 4.2.6.8 and 6.1.1.4'
O O 0.0106 0.0060 'International Tables Vol C Tables 4.2.6.8 and 6.1.1.4'
Co Co 0.3494 0.9721 'International Tables Vol C Tables 4.2.6.8 and 6.1.1.4'
Cl Cl 0.1484 0.1585 'International Tables Vol C Tables 4.2.6.8 and 6.1.1.4'

loop_
_geom_angle_atom_site_label_1
_geom_angle_atom_site_label_2
_geom_angle_atom_site_label_3
_geom_angle
O2 Co1 O1 135.38(15)
O2 Co1 O3 92.93(15)
O1 Co1 O3 91.51(14)
O2 Co1 N8 106.59(17)
O1 Co1 N8 116.93(16)
O3 Co1 N8 96.61(16)
O2 Co1 N7 89.41(15)
O1 Co1 N7 87.63(15)
O3 Co1 N7 177.39(16)
N8 Co1 N7 81.61(16)
O5 Co2 O7 95.90(15)
O5 Co2 O1 96.45(14)
O7 Co2 O1 166.46(15)
O5 Co2 O4 80.12(15)
O7 Co2 O4 91.95(15)
O1 Co2 O4 95.63(14)
O5 Co2 N1 177.02(16)
O7 Co2 N1 85.95(16)
O1 Co2 N1 81.96(15)
O4 Co2 N1 97.50(16)
O5 Co2 N11 83.44(16)
O7 Co2 N11 84.99(16)
O1 Co2 N11 90.90(15)
O4 Co2 N11 162.89(16)
N1 Co2 N11 99.07(17)
O6 Co3 O5 157.15(15)
O6 Co3 O8 91.77(15)
O5 Co3 O8 93.90(15)
O6 Co3 N16 102.52(16)
O5 Co3 N16 99.73(16)
O8 Co3 N16 88.69(16)
O6 Co3 N15 90.28(15)
O5 Co3 N15 87.86(15)
O8 Co3 N15 170.27(16)
N16 Co3 N15 81.58(16)
C1 O1 Co1 114.2(3)
C1 O1 Co2 119.4(3)
Co1 O1 Co2 122.49(17)
C14 O2 Co1 127.6(3)
C33 O3 Co1 124.6(3)
C33 O4 Co2 129.5(3)
C35 O5 Co2 122.0(3)
C35 O5 Co3 129.2(3)
Co2 O5 Co3 107.86(16)
C48 O6 Co3 130.2(3)
C67 O7 Co2 130.0(4)
C67 O8 Co3 131.9(3)
N2 N1 C15 103.3(4)
N2 N1 Co2 125.0(3)
C15 N1 Co2 130.8(4)
N3 N2 N1 116.2(4)
N3 N2 C2 120.5(4)
N1 N2 C2 123.3(4)
N2 N3 C20 103.0(4)
N5 N4 C23 103.3(4)
N4 N5 N6 116.9(4)
N4 N5 C13 121.6(4)
N6 N5 C13 121.4(4)
N5 N6 C28 102.4(4)
C8 N7 C29 111.5(4)
C8 N7 C7 106.7(4)
C29 N7 C7 110.5(4)
C8 N7 Co1 110.3(3)
C29 N7 Co1 107.1(3)
C7 N7 Co1 110.7(3)
C32 N8 C31 110.0(5)
C32 N8 C30 110.5(5)
C31 N8 C30 105.5(4)
C32 N8 Co1 115.4(4)
C31 N8 Co1 108.8(3)
C30 N8 Co1 106.0(3)
N10 N9 C49 102.6(4)
N11 N10 N9 116.9(4)
N11 N10 C36 123.0(4)
N9 N10 C36 119.9(4)
N10 N11 C54 103.2(4)
N10 N11 Co2 123.0(3)
C54 N11 Co2 130.2(4)
N13 N12 C57 102.4(4)
N14 N13 N12 116.9(4)
N14 N13 C47 121.6(4)
N12 N13 C47 121.4(4)
N13 N14 C62 103.1(4)
C41 N15 C63 110.7(4)
C41 N15 C42 105.4(4)
C63 N15 C42 111.5(4)
C41 N15 Co3 113.7(3)
C63 N15 Co3 106.8(3)
C42 N15 Co3 108.7(3)
C65 N16 C64 109.8(4)
C65 N16 C66 107.8(4)
C64 N16 C66 110.0(4)
C65 N16 Co3 112.3(3)
C64 N16 Co3 108.1(3)
C66 N16 Co3 108.8(3)
O1 C1 C2 123.4(5)
O1 C1 C6 120.0(5)
C2 C1 C6 116.5(5)
C3 C2 C1 122.2(5)
C3 C2 N2 118.0(5)
C1 C2 N2 119.5(4)
C4 C3 C2 120.3(5)
C4 C3 H3B 119.8
C2 C3 H3B 119.8
C3 C4 C5 118.4(5)
C3 C4 C21 120.9(5)
C5 C4 C21 120.7(5)
C6 C5 C4 121.7(5)
C6 C5 H5A 119.2
C4 C5 H5A 119.2
C5 C6 C1 120.8(5)
C5 C6 C7 122.3(5)
C1 C6 C7 116.9(5)
C6 C7 N7 112.4(4)
C6 C7 H7A 109.1
N7 C7 H7A 109.1
C6 C7 H7B 109.1
N7 C7 H7B 109.1
H7A C7 H7B 107.9
N7 C8 C9 114.9(4)
N7 C8 H8A 108.5
C9 C8 H8A 108.5
N7 C8 H8B 108.5
C9 C8 H8B 108.5
H8A C8 H8B 107.5
C10 C9 C14 119.4(5)
C10 C9 C8 121.7(5)
C14 C9 C8 118.6(5)
C11 C10 C9 123.1(5)
C11 C10 H10A 118.4
C9 C10 H10A 118.4
C12 C11 C10 117.5(5)
C12 C11 C22 121.3(5)
C10 C11 C22 121.2(5)
C11 C12 C13 121.2(5)
C11 C12 H12B 119.4
C13 C12 H12B 119.4
C12 C13 C14 122.7(5)
C12 C13 N5 119.0(5)
C14 C13 N5 118.3(5)
O2 C14 C13 121.8(5)
O2 C14 C9 122.1(5)
C13 C14 C9 116.1(5)
N1 C15 C20 108.3(4)
N1 C15 C16 130.7(5)
C20 C15 C16 121.0(5)
C17 C16 C15 116.0(6)
C17 C16 H16A 122.0
C15 C16 H16A 122.0
C16 C17 C18 122.2(6)
C16 C17 H17A 118.9
C18 C17 H17A 118.9
C19 C18 C17 122.7(5)
C19 C18 H18A 118.7
C17 C18 H18A 118.7
C18 C19 C20 116.1(5)
C18 C19 H19A 122.0
C20 C19 H19A 122.0
N3 C20 C15 109.2(5)
N3 C20 C19 128.8(5)
C15 C20 C19 122.0(5)
C4 C21 H21A 109.5
C4 C21 H21B 109.5
H21A C21 H21B 109.5
C4 C21 H21C 109.5
H21A C21 H21C 109.5
H21B C21 H21C 109.5
C11 C22 H22A 109.5
C11 C22 H22B 109.5
H22A C22 H22B 109.5
C11 C22 H22C 109.5
H22A C22 H22C 109.5
H22B C22 H22C 109.5
N4 C23 C28 108.0(5)
N4 C23 C24 130.0(5)
C28 C23 C24 122.0(5)
C25 C24 C23 115.9(5)
C25 C24 H24A 122.1
C23 C24 H24A 122.1
C24 C25 C26 122.8(5)
C24 C25 H25A 118.6
C26 C25 H25A 118.6
C27 C26 C25 121.8(5)
C27 C26 H26A 119.1
C25 C26 H26A 119.1
C26 C27 C28 116.8(6)
C26 C27 H27A 121.6
C28 C27 H27A 121.6
N6 C28 C23 109.4(5)
N6 C28 C27 130.0(5)
C23 C28 C27 120.6(5)
N7 C29 C30 111.2(4)
N7 C29 H29A 109.4
C30 C29 H29A 109.4
N7 C29 H29B 109.4
C30 C29 H29B 109.4
H29A C29 H29B 108.0
N8 C30 C29 111.2(5)
N8 C30 H30A 109.4
C29 C30 H30A 109.4
N8 C30 H30B 109.4
C29 C30 H30B 109.4
H30A C30 H30B 108.0
N8 C31 H31A 109.5
N8 C31 H31B 109.5
H31A C31 H31B 109.5
N8 C31 H31C 109.5
H31A C31 H31C 109.5
H31B C31 H31C 109.5
N8 C32 H32A 109.5
N8 C32 H32B 109.5
H32A C32 H32B 109.5
N8 C32 H32C 109.5
H32A C32 H32C 109.5
H32B C32 H32C 109.5
O4 C33 O3 125.2(5)
O4 C33 C34 119.3(5)
O3 C33 C34 115.5(5)
C33 C34 H34A 109.5
C33 C34 H34B 109.5
H34A C34 H34B 109.5
C33 C34 H34C 109.5
H34A C34 H34C 109.5
H34B C34 H34C 109.5
O5 C35 C40 120.1(5)
O5 C35 C36 121.8(5)
C40 C35 C36 118.0(5)
C37 C36 C35 122.1(5)
C37 C36 N10 118.1(5)
C35 C36 N10 119.8(5)
C38 C37 C36 120.1(5)
C38 C37 H37A 120.0
C36 C37 H37A 120.0
C37 C38 C39 117.7(5)
C37 C38 C55 120.9(5)
C39 C38 C55 121.4(5)
C40 C39 C38 123.3(5)
C40 C39 H39A 118.3
C38 C39 H39A 118.3
C39 C40 C35 118.8(5)
C39 C40 C41 121.0(5)
C35 C40 C41 119.7(5)
N15 C41 C40 119.2(4)
N15 C41 H41A 107.5
C40 C41 H41A 107.5
N15 C41 H41B 107.5
C40 C41 H41B 107.5
H41A C41 H41B 107.0
N15 C42 C43 115.0(4)
N15 C42 H42A 108.5
C43 C42 H42A 108.5
N15 C42 H42B 108.5
C43 C42 H42B 108.5
H42A C42 H42B 107.5
C44 C43 C48 119.8(5)
C44 C43 C42 119.8(5)
C48 C43 C42 120.2(5)
C43 C44 C45 124.4(5)
C43 C44 H44A 117.8
C45 C44 H44A 117.8
C44 C45 C46 116.3(5)
C44 C45 C56 123.2(5)
C46 C45 C56 120.5(5)
C47 C46 C45 120.5(5)
C47 C46 H46A 119.8
C45 C46 H46A 119.8
C46 C47 C48 123.7(5)
C46 C47 N13 117.6(5)
C48 C47 N13 118.7(5)
O6 C48 C47 121.3(5)
O6 C48 C43 123.5(5)
C47 C48 C43 115.2(5)
N9 C49 C50 129.5(6)
N9 C49 C54 108.2(5)
C50 C49 C54 122.3(5)
C51 C50 C49 116.2(6)
C51 C50 H50A 121.9
C49 C50 H50A 121.9
C50 C51 C52 122.6(6)
C50 C51 H51A 118.7
C52 C51 H51A 118.7
C53 C52 C51 122.4(6)
C53 C52 H52A 118.8
C51 C52 H52A 118.8
C52 C53 C54 116.0(6)
C52 C53 H53A 122.0
C54 C53 H53A 122.0
N11 C54 C49 109.1(5)
N11 C54 C53 130.4(5)
C49 C54 C53 120.5(5)
C38 C55 H55A 109.5
C38 C55 H55B 109.5
H55A C55 H55B 109.5
C38 C55 H55C 109.5
H55A C55 H55C 109.5
H55B C55 H55C 109.5
C45 C56 H56A 109.5
C45 C56 H56B 109.5
H56A C56 H56B 109.5
C45 C56 H56C 109.5
H56A C56 H56C 109.5
H56B C56 H56C 109.5
N12 C57 C62 108.7(5)
N12 C57 C58 129.7(5)
C62 C57 C58 121.6(5)
C59 C58 C57 116.1(6)
C59 C58 H58A 122.0
C57 C58 H58A 122.0
C58 C59 C60 122.3(6)
C58 C59 H59A 118.9
C60 C59 H59A 118.9
C61 C60 C59 122.3(5)
C61 C60 H60A 118.9
C59 C60 H60A 118.9
C60 C61 C62 116.8(5)
C60 C61 H61A 121.6
C62 C61 H61A 121.6
N14 C62 C57 108.9(5)
N14 C62 C61 130.1(5)
C57 C62 C61 121.0(5)
N15 C63 C64 110.0(4)
N15 C63 H63A 109.7
C64 C63 H63A 109.7
N15 C63 H63B 109.7
C64 C63 H63B 109.7
H63A C63 H63B 108.2
N16 C64 C63 111.0(4)
N16 C64 H64A 109.4
C63 C64 H64A 109.4
N16 C64 H64B 109.4
C63 C64 H64B 109.4
H64A C64 H64B 108.0
N16 C65 H65A 109.5
N16 C65 H65B 109.5
H65A C65 H65B 109.5
N16 C65 H65C 109.5
H65A C65 H65C 109.5
H65B C65 H65C 109.5
N16 C66 H66A 109.5
N16 C66 H66B 109.5
H66A C66 H66B 109.5
N16 C66 H66C 109.5
H66A C66 H66C 109.5
H66B C66 H66C 109.5
O7 C67 O8 126.2(5)
O7 C67 C68 117.2(5)
O8 C67 C68 116.5(5)
C67 C68 H68A 109.5
C67 C68 H68B 109.5
H68A C68 H68B 109.5
C67 C68 H68C 109.5
H68A C68 H68C 109.5
H68B C68 H68C 109.5
Cl2S C1S Cl1S 110.3(4)
Cl2S C1S H1SA 109.6
Cl1S C1S H1SA 109.6
Cl2S C1S H1SB 109.6
Cl1S C1S H1SB 109.6
H1SA C1S H1SB 108.1
Cl3S C2S Cl4S 105.7(4)
Cl3S C2S H2SA 110.6
Cl4S C2S H2SA 110.6
Cl3S C2S H2SB 110.6
Cl4S C2S H2SB 110.6
H2SA C2S H2SB 108.7
C4S C3S H3SA 109.5
C4S C3S H3SB 109.5
H3SA C3S H3SB 109.5
C4S C3S H3SC 109.5
H3SA C3S H3SC 109.5
H3SB C3S H3SC 109.5
C5S C4S C3S 105.2(8)
C5S C4S H4SA 110.7
C3S C4S H4SA 110.7
C5S C4S H4SB 110.7
C3S C4S H4SB 110.7
H4SA C4S H4SB 108.8
C4S C5S C6S 108.8(7)
C4S C5S H5SA 109.9
C6S C5S H5SA 109.9
C4S C5S H5SB 109.9
C6S C5S H5SB 109.9
H5SA C5S H5SB 108.3
C7S C6S C5S 112.0(6)
C7S C6S H6SA 109.2
C5S C6S H6SA 109.2
C7S C6S H6SB 109.2
C5S C6S H6SB 109.2
H6SA C6S H6SB 107.9
C8S C7S C6S 111.7(7)
C8S C7S H7SA 109.3
C6S C7S H7SA 109.3
C8S C7S H7SB 109.3
C6S C7S H7SB 109.3
H7SA C7S H7SB 107.9
C7S C8S H8SA 109.5
C7S C8S H8SB 109.5
H8SA C8S H8SB 109.5
C7S C8S H8SC 109.5
H8SA C8S H8SC 109.5
H8SB C8S H8SC 109.5

loop_
_geom_bond_atom_site_label_1
_geom_bond_atom_site_label_2
_geom_bond_distance
Co1 O2 1.937(4)
Co1 O1 2.002(4)
Co1 O3 2.041(4)
Co1 N8 2.110(4)
Co1 N7 2.253(4)
Co2 O5 2.013(4)
Co2 O7 2.026(4)
Co2 O1 2.066(3)
Co2 O4 2.109(4)
Co2 N1 2.114(4)
Co2 N11 2.162(5)
Co3 O6 1.972(4)
Co3 O5 2.024(3)
Co3 O8 2.051(4)
Co3 N16 2.164(4)
Co3 N15 2.219(4)
O1 C1 1.336(6)
O2 C14 1.319(6)
O3 C33 1.254(6)
O4 C33 1.248(6)
O5 C35 1.325(6)
O6 C48 1.306(6)
O7 C67 1.247(6)
O8 C67 1.266(7)
N1 N2 1.333(6)
N1 C15 1.364(6)
N2 N3 1.330(6)
N2 C2 1.440(6)
N3 C20 1.361(6)
N4 N5 1.323(6)
N4 C23 1.355(7)
N5 N6 1.335(6)
N5 C13 1.437(6)
N6 C28 1.348(7)
N7 C8 1.491(7)
N7 C29 1.495(6)
N7 C7 1.508(6)
N8 C32 1.462(7)
N8 C31 1.485(7)
N8 C30 1.493(7)
N9 N10 1.338(6)
N9 C49 1.360(7)
N10 N11 1.331(6)
N10 C36 1.426(7)
N11 C54 1.342(7)
N12 N13 1.331(6)
N12 C57 1.363(7)
N13 N14 1.317(6)
N13 C47 1.445(7)
N14 C62 1.352(7)
N15 C41 1.482(6)
N15 C63 1.488(7)
N15 C42 1.507(7)
N16 C65 1.468(7)
N16 C64 1.480(7)
N16 C66 1.487(7)
C1 C2 1.398(7)
C1 C6 1.412(7)
C2 C3 1.389(7)
C3 C4 1.381(7)
C3 H3B 0.9500
C4 C5 1.389(8)
C4 C21 1.510(7)
C5 C6 1.380(7)
C5 H5A 0.9500
C6 C7 1.505(7)
C7 H7A 0.9900
C7 H7B 0.9900
C8 C9 1.499(7)
C8 H8A 0.9900
C8 H8B 0.9900
C9 C10 1.393(7)
C9 C14 1.413(7)
C10 C11 1.377(8)
C10 H10A 0.9500
C11 C12 1.367(7)
C11 C22 1.539(7)
C12 C13 1.374(7)
C12 H12B 0.9500
C13 C14 1.404(7)
C15 C20 1.384(7)
C15 C16 1.397(7)
C16 C17 1.385(8)
C16 H16A 0.9500
C17 C18 1.390(9)
C17 H17A 0.9500
C18 C19 1.343(8)
C18 H18A 0.9500
C19 C20 1.414(7)
C19 H19A 0.9500
C21 H21A 0.9800
C21 H21B 0.9800
C21 H21C 0.9800
C22 H22A 0.9800
C22 H22B 0.9800
C22 H22C 0.9800
C23 C28 1.400(8)
C23 C24 1.415(7)
C24 C25 1.360(8)
C24 H24A 0.9500
C25 C26 1.413(8)
C25 H25A 0.9500
C26 C27 1.366(8)
C26 H26A 0.9500
C27 C28 1.415(8)
C27 H27A 0.9500
C29 C30 1.507(7)
C29 H29A 0.9900
C29 H29B 0.9900
C30 H30A 0.9900
C30 H30B 0.9900
C31 H31A 0.9800
C31 H31B 0.9800
C31 H31C 0.9800
C32 H32A 0.9800
C32 H32B 0.9800
C32 H32C 0.9800
C33 C34 1.488(8)
C34 H34A 0.9800
C34 H34B 0.9800
C34 H34C 0.9800
C35 C40 1.411(7)
C35 C36 1.411(7)
C36 C37 1.397(7)
C37 C38 1.393(8)
C37 H37A 0.9500
C38 C39 1.405(8)
C38 C55 1.504(7)
C39 C40 1.394(7)
C39 H39A 0.9500
C40 C41 1.499(7)
C41 H41A 0.9900
C41 H41B 0.9900
C42 C43 1.506(7)
C42 H42A 0.9900
C42 H42B 0.9900
C43 C44 1.377(7)
C43 C48 1.426(7)
C44 C45 1.385(7)
C44 H44A 0.9500
C45 C46 1.397(7)
C45 C56 1.505(8)
C46 C47 1.381(7)
C46 H46A 0.9500
C47 C48 1.406(7)
C49 C50 1.402(8)
C49 C54 1.409(8)
C50 C51 1.355(8)
C50 H50A 0.9500
C51 C52 1.411(8)
C51 H51A 0.9500
C52 C53 1.376(8)
C52 H52A 0.9500
C53 C54 1.414(8)
C53 H53A 0.9500
C55 H55A 0.9800
C55 H55B 0.9800
C55 H55C 0.9800
C56 H56A 0.9800
C56 H56B 0.9800
C56 H56C 0.9800
C57 C62 1.381(8)
C57 C58 1.407(8)
C58 C59 1.374(8)
C58 H58A 0.9500
C59 C60 1.397(8)
C59 H59A 0.9500
C60 C61 1.347(8)
C60 H60A 0.9500
C61 C62 1.421(8)
C61 H61A 0.9500
C63 C64 1.524(8)
C63 H63A 0.9900
C63 H63B 0.9900
C64 H64A 0.9900
C64 H64B 0.9900
C65 H65A 0.9800
C65 H65B 0.9800
C65 H65C 0.9800
C66 H66A 0.9800
C66 H66B 0.9800
C66 H66C 0.9800
C67 C68 1.516(8)
C68 H68A 0.9800
C68 H68B 0.9800
C68 H68C 0.9800
C1S Cl2S 1.761(9)
C1S Cl1S 1.757(9)
C1S H1SA 0.9900
C1S H1SB 0.9900
C2S Cl3S 1.669(9)
C2S Cl4S 1.938(11)
C2S H2SA 0.9900
C2S H2SB 0.9900
C3S C4S 1.614(13)
C3S H3SA 0.9800
C3S H3SB 0.9800
C3S H3SC 0.9800
C4S C5S 1.545(10)
C4S H4SA 0.9900
C4S H4SB 0.9900
C5S C6S 1.549(10)
C5S H5SA 0.9900
C5S H5SB 0.9900
C6S C7S 1.520(10)
C6S H6SA 0.9900
C6S H6SB 0.9900
C7S C8S 1.479(10)
C7S H7SA 0.9900
C7S H7SB 0.9900
C8S H8SA 0.9800
C8S H8SB 0.9800
C8S H8SC 0.9800

loop_
_geom_torsion_atom_site_label_1
_geom_torsion_atom_site_label_2
_geom_torsion_atom_site_label_3
_geom_torsion_atom_site_label_4
_geom_torsion
C15 N1 N2 N3 -0.3(6)
Co2 N1 N2 N3 170.0(3)
C15 N1 N2 C2 -177.9(4)
Co2 N1 N2 C2 -7.5(6)
N1 N2 N3 C20 0.6(6)
C2 N2 N3 C20 178.2(4)
C23 N4 N5 N6 0.8(6)
C23 N4 N5 C13 177.6(5)
N4 N5 N6 C28 -0.6(6)
C13 N5 N6 C28 -177.4(4)
C49 N9 N10 N11 1.1(6)
C49 N9 N10 C36 175.7(4)
N9 N10 N11 C54 -1.0(6)
C36 N10 N11 C54 -175.5(4)
N9 N10 N11 Co2 -161.4(3)
C36 N10 N11 Co2 24.1(6)
C57 N12 N13 N14 1.0(6)
C57 N12 N13 C47 178.4(5)
N12 N13 N14 C62 0.1(6)
C47 N13 N14 C62 -177.4(5)
Co1 O1 C1 C2 111.7(5)
Co2 O1 C1 C2 -46.6(6)
Co1 O1 C1 C6 -64.5(5)
Co2 O1 C1 C6 137.2(4)
O1 C1 C2 C3 -177.8(5)
C6 C1 C2 C3 -1.4(8)
O1 C1 C2 N2 -3.9(8)
C6 C1 C2 N2 172.4(4)
N3 N2 C2 C3 29.7(7)
N1 N2 C2 C3 -152.8(5)
N3 N2 C2 C1 -144.4(5)
N1 N2 C2 C1 33.1(7)
C1 C2 C3 C4 0.7(8)
N2 C2 C3 C4 -173.2(5)
C2 C3 C4 C5 0.2(8)
C2 C3 C4 C21 179.0(5)
C3 C4 C5 C6 -0.3(8)
C21 C4 C5 C6 -179.1(5)
C4 C5 C6 C1 -0.5(8)
C4 C5 C6 C7 177.1(5)
O1 C1 C6 C5 177.8(5)
C2 C1 C6 C5 1.3(7)
O1 C1 C6 C7 0.0(7)
C2 C1 C6 C7 -176.4(5)
C5 C6 C7 N7 -113.1(5)
C1 C6 C7 N7 64.6(6)
C8 N7 C7 C6 -172.7(4)
C29 N7 C7 C6 65.9(5)
Co1 N7 C7 C6 -52.6(5)
C29 N7 C8 C9 -61.6(5)
C7 N7 C8 C9 177.7(4)
Co1 N7 C8 C9 57.4(5)
N7 C8 C9 C10 126.3(5)
N7 C8 C9 C14 -60.2(6)
C14 C9 C10 C11 -0.9(8)
C8 C9 C10 C11 172.5(5)
C9 C10 C11 C12 -0.1(9)
C9 C10 C11 C22 -179.8(5)
C10 C11 C12 C13 0.8(8)
C22 C11 C12 C13 -179.5(5)
C11 C12 C13 C14 -0.5(9)
C11 C12 C13 N5 -179.8(5)
N4 N5 C13 C12 -121.1(6)
N6 N5 C13 C12 55.5(7)
N4 N5 C13 C14 59.6(7)
N6 N5 C13 C14 -123.8(5)
Co1 O2 C14 C13 -139.0(4)
Co1 O2 C14 C9 42.6(7)
C12 C13 C14 O2 -179.0(5)
N5 C13 C14 O2 0.2(8)
C12 C13 C14 C9 -0.5(8)
N5 C13 C14 C9 178.8(4)
C10 C9 C14 O2 179.7(5)
C8 C9 C14 O2 6.1(8)
C10 C9 C14 C13 1.2(7)
C8 C9 C14 C13 -172.4(5)
N2 N1 C15 C20 -0.1(5)
Co2 N1 C15 C20 -169.7(3)
N2 N1 C15 C16 -178.7(6)
Co2 N1 C15 C16 11.8(9)
N1 C15 C16 C17 -179.3(6)
C20 C15 C16 C17 2.3(9)
C15 C16 C17 C18 -1.8(10)
C16 C17 C18 C19 1.1(10)
C17 C18 C19 C20 -0.8(9)
N2 N3 C20 C15 -0.6(5)
N2 N3 C20 C19 -179.0(5)
N1 C15 C20 N3 0.5(6)
C16 C15 C20 N3 179.2(5)
N1 C15 C20 C19 179.0(5)
C16 C15 C20 C19 -2.2(8)
C18 C19 C20 N3 179.6(5)
C18 C19 C20 C15 1.4(8)
N5 N4 C23 C28 -0.6(5)
N5 N4 C23 C24 -179.8(5)
N4 C23 C24 C25 179.3(5)
C28 C23 C24 C25 0.2(8)
C23 C24 C25 C26 0.6(8)
C24 C25 C26 C27 -1.5(9)
C25 C26 C27 C28 1.3(8)
N5 N6 C28 C23 0.2(5)
N5 N6 C28 C27 -179.9(6)
N4 C23 C28 N6 0.3(6)
C24 C23 C28 N6 179.6(5)
N4 C23 C28 C27 -179.6(5)
C24 C23 C28 C27 -0.3(8)
C26 C27 C28 N6 179.7(5)
C26 C27 C28 C23 -0.5(8)
C8 N7 C29 C30 96.2(5)
C7 N7 C29 C30 -145.2(4)
Co1 N7 C29 C30 -24.6(5)
C32 N8 C30 C29 75.8(6)
C31 N8 C30 C29 -165.3(5)
Co1 N8 C30 C29 -50.0(5)
N7 C29 C30 N8 51.1(6)
Co2 O4 C33 O3 7.6(8)
Co2 O4 C33 C34 -172.1(4)
Co1 O3 C33 O4 49.3(7)
Co1 O3 C33 C34 -131.0(5)
Co2 O5 C35 C40 -127.8(4)
Co3 O5 C35 C40 39.6(7)
Co2 O5 C35 C36 50.0(6)
Co3 O5 C35 C36 -142.6(4)
O5 C35 C36 C37 -179.6(5)
C40 C35 C36 C37 -1.7(8)
O5 C35 C36 N10 -0.1(8)
C40 C35 C36 N10 177.8(5)
N11 N10 C36 C37 140.8(5)
N9 N10 C36 C37 -33.6(7)
N11 N10 C36 C35 -38.7(7)
N9 N10 C36 C35 147.0(5)
C35 C36 C37 C38 0.4(8)
N10 C36 C37 C38 -179.1(5)
C36 C37 C38 C39 0.0(8)
C36 C37 C38 C55 179.7(5)
C37 C38 C39 C40 1.1(8)
C55 C38 C39 C40 -178.7(5)
C38 C39 C40 C35 -2.4(8)
C38 C39 C40 C41 168.8(5)
O5 C35 C40 C39 -179.5(5)
C36 C35 C40 C39 2.6(7)
O5 C35 C40 C41 9.3(7)
C36 C35 C40 C41 -168.7(5)
C63 N15 C41 C40 -71.7(6)
C42 N15 C41 C40 167.6(5)
Co3 N15 C41 C40 48.6(6)
C39 C40 C41 N15 132.1(5)
C35 C40 C41 N15 -56.8(7)
C41 N15 C42 C43 174.3(4)
C63 N15 C42 C43 54.1(6)
Co3 N15 C42 C43 -63.4(5)
N15 C42 C43 C44 -131.8(5)
N15 C42 C43 C48 53.3(7)
C48 C43 C44 C45 -1.3(8)
C42 C43 C44 C45 -176.2(5)
C43 C44 C45 C46 0.0(8)
C43 C44 C45 C56 177.5(5)
C44 C45 C46 C47 0.1(8)
C56 C45 C46 C47 -177.4(5)
C45 C46 C47 C48 1.0(8)
C45 C46 C47 N13 -179.8(5)
N14 N13 C47 C46 83.6(6)
N12 N13 C47 C46 -93.8(6)
N14 N13 C47 C48 -97.2(6)
N12 N13 C47 C48 85.4(6)
Co3 O6 C48 C47 152.6(4)
Co3 O6 C48 C43 -28.6(7)
C46 C47 C48 O6 176.7(5)
N13 C47 C48 O6 -2.5(7)
C46 C47 C48 C43 -2.2(8)
N13 C47 C48 C43 178.6(4)
C44 C43 C48 O6 -176.6(5)
C42 C43 C48 O6 -1.7(8)
C44 C43 C48 C47 2.3(7)
C42 C43 C48 C47 177.1(5)
N10 N9 C49 C50 -178.9(5)
N10 N9 C49 C54 -0.6(5)
N9 C49 C50 C51 -179.3(5)
C54 C49 C50 C51 2.7(8)
C49 C50 C51 C52 -0.4(8)
C50 C51 C52 C53 -0.9(9)
C51 C52 C53 C54 0.0(9)
N10 N11 C54 C49 0.5(5)
Co2 N11 C54 C49 158.9(4)
N10 N11 C54 C53 -177.0(6)
Co2 N11 C54 C53 -18.6(9)
N9 C49 C54 N11 0.1(6)
C50 C49 C54 N11 178.5(5)
N9 C49 C54 C53 177.9(5)
C50 C49 C54 C53 -3.7(8)
C52 C53 C54 N11 179.5(5)
C52 C53 C54 C49 2.2(8)
N13 N12 C57 C62 -1.6(6)
N13 N12 C57 C58 179.4(7)
N12 C57 C58 C59 178.9(6)
C62 C57 C58 C59 0.1(10)
C57 C58 C59 C60 -0.6(10)
C58 C59 C60 C61 0.6(10)
C59 C60 C61 C62 0.0(8)
N13 N14 C62 C57 -1.1(6)
N13 N14 C62 C61 179.3(5)
N12 C57 C62 N14 1.8(7)
C58 C57 C62 N14 -179.1(6)
N12 C57 C62 C61 -178.6(5)
C58 C57 C62 C61 0.5(9)
C60 C61 C62 N14 179.0(5)
C60 C61 C62 C57 -0.5(8)
C41 N15 C63 C64 85.3(5)
C42 N15 C63 C64 -157.6(4)
Co3 N15 C63 C64 -39.0(5)
C65 N16 C64 C63 -162.9(5)
C66 N16 C64 C63 78.6(5)
Co3 N16 C64 C63 -40.0(5)
N15 C63 C64 N16 54.7(6)
Co2 O7 C67 O8 -11.1(9)
Co2 O7 C67 C68 167.4(4)
Co3 O8 C67 O7 12.5(9)
Co3 O8 C67 C68 -166.0(4)
C3S C4S C5S C6S 178.1(6)
C4S C5S C6S C7S -179.4(6)
C5S C6S C7S C8S 175.6(6)
